data_4341900
loop_
_publ_author_name
'Smetana, Volodymyr'
'Steinberg, Simon'
'Card, Nathan'
'Mudring, Anja-Verena'
'Miller, Gordon J.'

_publ_section_title
;
 Crystal Structure and Bonding in BaAu5Ga2 and AeAu4+xGa3-x (Ae = Ba and
 Eu): Hexagonal Diamond-Type Au Frameworks and Remarkable Cation/Anion
 Partitioning in the Ae-Au-Ga Systems.
;
_journal_issue 3
_journal_name_full 'Inorganic chemistry'
_journal_page_first 1010
_journal_page_last 1018
_journal_paper_doi 10.1021/ic502402y
_journal_volume 54
_journal_year 2015
_chemical_formula_sum 'Au4.97 Ba Ga2.03'
_chemical_formula_weight 1258.11
_space_group_IT_number 62
_symmetry_cell_setting orthorhombic
_symmetry_space_group_name_Hall '-P 2ac 2n'
_symmetry_space_group_name_H-M 'P n m a'
_atom_sites_solution_primary direct
_atom_sites_solution_secondary difmap
_audit_creation_method SHELXL-97
_audit_update_record
;
2013-09-09 # Formatted by publCIF
;
_cell_angle_alpha 90.00
_cell_angle_beta 90.00
_cell_angle_gamma 90.00
_cell_formula_units_Z 8
_cell_length_a 8.8350(5)
_cell_length_b 7.1888(3)
_cell_length_c 20.3880(7)
_cell_measurement_reflns_used 16843
_cell_measurement_temperature 296(2)
_cell_measurement_theta_max 31.18
_cell_measurement_theta_min 2.00
_cell_volume 1294.90(10)
_computing_structure_refinement 'SHELXL-97 (Sheldrick, 1997)'
_computing_structure_solution 'SHELXS-97 (Sheldrick, 1990)'
_diffrn_ambient_temperature 296(2)
_diffrn_measured_fraction_theta_full 0.989
_diffrn_measured_fraction_theta_max 0.989
_diffrn_measurement_device_type 'Bruker CCD'
_diffrn_measurement_method w-scan
_diffrn_radiation_monochromator graphite
_diffrn_radiation_source 'fine-focus sealed tube'
_diffrn_radiation_type MoK\a
_diffrn_radiation_wavelength 0.71073
_diffrn_reflns_av_R_equivalents 0.1016
_diffrn_reflns_av_sigmaI/netI 0.0767
_diffrn_reflns_limit_h_max 12
_diffrn_reflns_limit_h_min -12
_diffrn_reflns_limit_k_max 10
_diffrn_reflns_limit_k_min -10
_diffrn_reflns_limit_l_max 28
_diffrn_reflns_limit_l_min -29
_diffrn_reflns_number 16843
_diffrn_reflns_theta_full 31.18
_diffrn_reflns_theta_max 31.18
_diffrn_reflns_theta_min 2.00
_exptl_absorpt_coefficient_mu 126.359
_exptl_absorpt_correction_T_max 0.16
_exptl_absorpt_correction_T_min 0.10
_exptl_absorpt_correction_type analytical
_exptl_absorpt_process_details 'Blessing,R.H.(1995)Acta Cryst.A51,33--38.'
_exptl_crystal_colour silver
_exptl_crystal_density_diffrn 12.907
_exptl_crystal_density_method 'not measured'
_exptl_crystal_description 'irregular fragment'
_exptl_crystal_F_000 4092.48
_exptl_crystal_size_max 0.09
_exptl_crystal_size_mid 0.08
_exptl_crystal_size_min 0.07
_refine_diff_density_max 4.069
_refine_diff_density_min -4.590
_refine_diff_density_rms 1.045
_refine_ls_extinction_method none
_refine_ls_goodness_of_fit_ref 1.028
_refine_ls_matrix_type full
_refine_ls_number_parameters 87
_refine_ls_number_reflns 2139
_refine_ls_number_restraints 0
_refine_ls_restrained_S_all 1.028
_refine_ls_R_factor_all 0.0920
_refine_ls_R_factor_gt 0.0444
_refine_ls_shift/su_max 0.001
_refine_ls_shift/su_mean 0.000
_refine_ls_structure_factor_coef Fsqd
_refine_ls_weighting_details 'calc w=1/[\s^2^(Fo^2^)+(0.0315P)^2^+0.0000P] where P=(Fo^2^+2Fc^2^)/3'
_refine_ls_weighting_scheme calc
_refine_ls_wR_factor_gt 0.0788
_refine_ls_wR_factor_ref 0.0908
_reflns_number_gt 1400
_reflns_number_total 2139
_reflns_threshold_expression >2sigma(I)
_cod_data_source_file ic502402y_si_002.cif
_cod_data_source_block BaAu4.97Ga2.03
_cod_depositor_comments 'Adding full bibliography for 4341895--4341903.cif.'
_cod_original_sg_symbol_H-M Pnma
_cod_database_code 4341900

loop_
_symmetry_equiv_pos_as_xyz
'x, y, z'
'-x+1/2, -y, z+1/2'
'-x, y+1/2, -z'
'x+1/2, -y+1/2, -z+1/2'
'-x, -y, -z'
'x-1/2, y, -z-1/2'
'x, -y-1/2, z'
'-x-1/2, y-1/2, z-1/2'

loop_
_atom_site_label
_atom_site_type_symbol
_atom_site_fract_x
_atom_site_fract_y
_atom_site_fract_z
_atom_site_U_iso_or_equiv
_atom_site_adp_type
_atom_site_occupancy
_atom_site_symmetry_multiplicity
_atom_site_calc_flag
_atom_site_refinement_flags
Ba1 Ba 0.24398(19) 0.2500 0.06095(7) 0.0105(3) Uani 1 2 d S
Ba2 Ba 0.26910(19) 0.2500 0.81181(7) 0.0093(3) Uani 1 2 d S
Au1 Au 0.56171(9) 0.04843(10) 0.56868(3) 0.01065(17) Uani 1 1 d .
Au2 Au 0.05161(9) 0.04732(10) 0.19939(3) 0.01174(18) Uani 1 1 d .
Au3 Au 0.09936(9) 0.04385(10) 0.44279(3) 0.01208(18) Uani 1 1 d .
Au4 Au 0.11851(9) 0.05268(10) 0.67390(3) 0.01302(18) Uani 1 1 d .
Au5 Au 0.32644(13) 0.2500 0.51135(5) 0.0108(3) Uani 0.956(7) 2 d SP
Ga5 Ga 0.32644(13) 0.2500 0.51135(5) 0.0108(3) Uani 0.044(7) 2 d SP
Au6 Au 0.07780(17) 0.2500 0.32162(6) 0.0134(4) Uani 0.677(7) 2 d SP
Ga6 Ga 0.07780(17) 0.2500 0.32162(6) 0.0134(4) Uani 0.323(7) 2 d SP
Au7 Au 0.3048(3) 0.2500 0.24749(10) 0.0184(7) Uani 0.308(7) 2 d SP
Ga7 Ga 0.3048(3) 0.2500 0.24749(10) 0.0184(7) Uani 0.692(7) 2 d SP
Ga8 Ga 0.0580(4) 0.2500 0.56286(13) 0.0100(6) Uani 1 2 d S
Ga9 Ga 0.3346(3) 0.2500 0.37782(13) 0.0093(6) Uani 1 2 d S
Ga10 Ga 0.3631(3) 0.2500 0.64064(13) 0.0089(6) Uani 1 2 d S

loop_
_atom_site_aniso_label
_atom_site_aniso_U_11
_atom_site_aniso_U_22
_atom_site_aniso_U_33
_atom_site_aniso_U_23
_atom_site_aniso_U_13
_atom_site_aniso_U_12
Ba1 0.0089(9) 0.0122(8) 0.0106(7) 0.000 -0.0007(6) 0.000
Ba2 0.0060(9) 0.0129(8) 0.0090(7) 0.000 0.0014(6) 0.000
Au1 0.0113(4) 0.0092(4) 0.0114(3) -0.0002(3) -0.0002(3) 0.0028(3)
Au2 0.0119(4) 0.0108(4) 0.0125(3) -0.0032(3) -0.0007(3) 0.0010(3)
Au3 0.0117(4) 0.0102(4) 0.0143(3) -0.0003(3) -0.0004(3) -0.0030(3)
Au4 0.0140(4) 0.0082(3) 0.0168(4) 0.0012(3) 0.0038(3) -0.0011(3)
Au5 0.0082(6) 0.0132(6) 0.0109(5) 0.000 -0.0014(4) 0.000
Ga5 0.0082(6) 0.0132(6) 0.0109(5) 0.000 -0.0014(4) 0.000
Au6 0.0153(9) 0.0141(8) 0.0107(6) 0.000 -0.0018(5) 0.000
Ga6 0.0153(9) 0.0141(8) 0.0107(6) 0.000 -0.0018(5) 0.000
Au7 0.0117(13) 0.0131(11) 0.0306(12) 0.000 -0.0070(9) 0.000
Ga7 0.0117(13) 0.0131(11) 0.0306(12) 0.000 -0.0070(9) 0.000
Ga8 0.0088(16) 0.0090(14) 0.0121(13) 0.000 0.0008(12) 0.000
Ga9 0.0090(16) 0.0076(14) 0.0113(14) 0.000 -0.0017(12) 0.000
Ga10 0.0070(16) 0.0097(14) 0.0098(13) 0.000 0.0029(11) 0.000

loop_
_atom_type_symbol
_atom_type_description
_atom_type_scat_dispersion_real
_atom_type_scat_dispersion_imag
_atom_type_scat_source
Ga Ga 0.2307 1.6083 'International Tables Vol C Tables 4.2.6.8 and 6.1.1.4'
Ba Ba -0.3244 2.2819 'International Tables Vol C Tables 4.2.6.8 and 6.1.1.4'
Au Au -2.0133 8.8022 'International Tables Vol C Tables 4.2.6.8 and 6.1.1.4'

loop_
_geom_angle_atom_site_label_1
_geom_angle_atom_site_label_2
_geom_angle_atom_site_label_3
_geom_angle
_geom_angle_site_symmetry_1
_geom_angle_site_symmetry_3
Au4 Ba1 Au4 79.77(4) 8_665 2_554
Au4 Ba1 Au1 164.91(3) 8_665 6_556
Au4 Ba1 Au1 114.940(18) 2_554 6_556
Au4 Ba1 Au1 114.940(18) 8_665 4_455
Au4 Ba1 Au1 164.91(3) 2_554 4_455
Au1 Ba1 Au1 50.18(3) 6_556 4_455
Au4 Ba1 Au1 130.36(5) 8_665 2_554
Au4 Ba1 Au1 81.41(3) 2_554 2_554
Au1 Ba1 Au1 53.36(3) 6_556 2_554
Au1 Ba1 Au1 86.00(4) 4_455 2_554
Au4 Ba1 Au1 81.41(3) 8_665 8_665
Au4 Ba1 Au1 130.36(5) 2_554 8_665
Au1 Ba1 Au1 86.00(4) 6_556 8_665
Au1 Ba1 Au1 53.36(3) 4_455 8_665
Au1 Ba1 Au1 76.83(4) 2_554 8_665
Au4 Ba1 Au3 54.38(3) 8_665 4
Au4 Ba1 Au3 87.98(4) 2_554 4
Au1 Ba1 Au3 126.16(5) 6_556 4
Au1 Ba1 Au3 103.19(3) 4_455 4
Au1 Ba1 Au3 166.74(3) 2_554 4
Au1 Ba1 Au3 116.299(19) 8_665 4
Au4 Ba1 Au3 87.98(4) 8_665 6_656
Au4 Ba1 Au3 54.38(3) 2_554 6_656
Au1 Ba1 Au3 103.19(3) 6_556 6_656
Au1 Ba1 Au3 126.16(5) 4_455 6_656
Au1 Ba1 Au3 116.299(19) 2_554 6_656
Au1 Ba1 Au3 166.74(3) 8_665 6_656
Au3 Ba1 Au3 50.52(3) 4 6_656
Au4 Ba1 Au3 135.61(5) 8_665 2_554
Au4 Ba1 Au3 86.46(3) 2_554 2_554
Au1 Ba1 Au3 52.87(2) 6_556 2_554
Au1 Ba1 Au3 84.82(4) 4_455 2_554
Au1 Ba1 Au3 88.03(2) 2_554 2_554
Au1 Ba1 Au3 135.87(5) 8_665 2_554
Au3 Ba1 Au3 83.37(4) 4 2_554
Au3 Ba1 Au3 50.80(3) 6_656 2_554
Au4 Ba1 Au3 86.46(3) 8_665 8_665
Au4 Ba1 Au3 135.61(5) 2_554 8_665
Au1 Ba1 Au3 84.82(4) 6_556 8_665
Au1 Ba1 Au3 52.87(2) 4_455 8_665
Au1 Ba1 Au3 135.87(5) 2_554 8_665
Au1 Ba1 Au3 88.03(2) 8_665 8_665
Au3 Ba1 Au3 50.80(3) 4 8_665
Au3 Ba1 Au3 83.37(4) 6_656 8_665
Au3 Ba1 Au3 74.49(4) 2_554 8_665
Au4 Ba1 Au2 51.53(3) 8_665 7_565
Au4 Ba1 Au2 84.06(4) 2_554 7_565
Au1 Ba1 Au2 123.72(5) 6_556 7_565
Au1 Ba1 Au2 102.25(4) 4_455 7_565
Au1 Ba1 Au2 81.17(4) 2_554 7_565
Au1 Ba1 Au2 49.00(2) 8_665 7_565
Au3 Ba1 Au2 105.73(3) 4 7_565
Au3 Ba1 Au2 128.05(5) 6_656 7_565
Au3 Ba1 Au2 166.57(3) 2_554 7_565
Au3 Ba1 Au2 118.887(18) 8_665 7_565
Au4 Ba1 Au2 84.06(4) 8_665 .
Au4 Ba1 Au2 51.53(3) 2_554 .
Au1 Ba1 Au2 102.25(4) 6_556 .
Au1 Ba1 Au2 123.72(5) 4_455 .
Au1 Ba1 Au2 49.00(2) 2_554 .
Au1 Ba1 Au2 81.17(4) 8_665 .
Au3 Ba1 Au2 128.05(5) 4 .
Au3 Ba1 Au2 105.73(3) 6_656 .
Au3 Ba1 Au2 118.887(18) 2_554 .
Au3 Ba1 Au2 166.57(3) 8_665 .
Au2 Ba1 Au2 47.71(3) 7_565 .
Au1 Ba2 Au1 50.84(3) 4_456 6_557
Au1 Ba2 Au4 104.55(3) 4_456 4_556
Au1 Ba2 Au4 127.47(5) 6_557 4_556
Au1 Ba2 Au4 127.47(5) 4_456 6_657
Au1 Ba2 Au4 104.55(3) 6_557 6_657
Au4 Ba2 Au4 49.16(3) 4_556 6_657
Au1 Ba2 Au4 124.09(5) 4_456 .
Au1 Ba2 Au4 101.79(4) 6_557 .
Au4 Ba2 Au4 126.53(5) 4_556 .
Au4 Ba2 Au4 104.48(3) 6_657 .
Au1 Ba2 Au4 101.79(4) 4_456 7_565
Au1 Ba2 Au4 124.09(5) 6_557 7_565
Au4 Ba2 Au4 104.48(3) 4_556 7_565
Au4 Ba2 Au4 126.53(5) 6_657 7_565
Au4 Ba2 Au4 49.03(3) . 7_565
Au1 Ba2 Au2 167.77(3) 4_456 2
Au1 Ba2 Au2 117.047(18) 6_557 2
Au4 Ba2 Au2 84.29(4) 4_556 2
Au4 Ba2 Au2 52.71(3) 6_657 2
Au4 Ba2 Au2 52.13(2) . 2
Au4 Ba2 Au2 83.76(3) 7_565 2
Au1 Ba2 Au2 117.047(18) 4_456 8_666
Au1 Ba2 Au2 167.77(3) 6_557 8_666
Au4 Ba2 Au2 52.71(3) 4_556 8_666
Au4 Ba2 Au2 84.29(4) 6_657 8_666
Au4 Ba2 Au2 83.76(3) . 8_666
Au4 Ba2 Au2 52.13(2) 7_565 8_666
Au2 Ba2 Au2 74.99(4) 2 8_666
Au1 Ba2 Au2 82.64(4) 4_456 5_556
Au1 Ba2 Au2 49.90(2) 6_557 5_556
Au4 Ba2 Au2 167.62(3) 4_556 5_556
Au4 Ba2 Au2 118.474(18) 6_657 5_556
Au4 Ba2 Au2 52.25(3) . 5_556
Au4 Ba2 Au2 83.49(4) 7_565 5_556
Au2 Ba2 Au2 87.23(2) 2 5_556
Au2 Ba2 Au2 133.10(4) 8_666 5_556
Au1 Ba2 Au2 49.90(2) 4_456 3_556
Au1 Ba2 Au2 82.64(4) 6_557 3_556
Au4 Ba2 Au2 118.474(18) 4_556 3_556
Au4 Ba2 Au2 167.62(3) 6_657 3_556
Au4 Ba2 Au2 83.49(4) . 3_556
Au4 Ba2 Au2 52.25(3) 7_565 3_556
Au2 Ba2 Au2 133.10(4) 2 3_556
Au2 Ba2 Au2 87.23(2) 8_666 3_556
Au2 Ba2 Au2 73.88(4) 5_556 3_556
Au1 Ba2 Ga10 145.88(5) 4_456 .
Au1 Ba2 Ga10 145.88(5) 6_557 .
Au4 Ba2 Ga10 82.74(6) 4_556 .
Au4 Ba2 Ga10 82.74(6) 6_657 .
Au4 Ba2 Ga10 44.76(4) . .
Au4 Ba2 Ga10 44.76(4) 7_565 .
Au2 Ba2 Ga10 42.32(3) 2 .
Au2 Ba2 Ga10 42.32(3) 8_666 .
Au2 Ba2 Ga10 97.01(5) 5_556 .
Au2 Ba2 Ga10 97.01(5) 3_556 .
Au1 Ba2 Au3 52.23(2) 4_456 8_666
Au1 Ba2 Au3 83.78(3) 6_557 8_666
Au4 Ba2 Au3 53.12(3) 4_556 8_666
Au4 Ba2 Au3 83.59(4) 6_657 8_666
Au4 Ba2 Au3 168.45(3) . 8_666
Au4 Ba2 Au3 119.508(17) 7_565 8_666
Au2 Ba2 Au3 134.12(5) 2 8_666
Au2 Ba2 Au3 88.93(3) 8_666 8_666
Au2 Ba2 Au3 131.13(5) 5_556 8_666
Au2 Ba2 Au3 87.26(2) 3_556 8_666
Ga10 Ba2 Au3 130.34(5) . 8_666
Ga9 Au1 Ga10 116.55(8) 5_656 .
Ga9 Au1 Au5 151.05(7) 5_656 .
Ga10 Au1 Au5 57.74(6) . .
Ga9 Au1 Ga5 59.72(6) 5_656 5_656
Ga10 Au1 Ga5 158.59(6) . 5_656
Au5 Au1 Ga5 113.98(3) . 5_656
Ga9 Au1 Au5 59.72(6) 5_656 5_656
Ga10 Au1 Au5 158.59(6) . 5_656
Au5 Au1 Au5 113.98(3) . 5_656
Ga5 Au1 Au5 0.00(3) 5_656 5_656
Ga9 Au1 Au1 146.42(5) 5_656 7_565
Ga10 Au1 Au1 57.65(4) . 7_565
Au5 Au1 Au1 58.716(19) . 7_565
Ga5 Au1 Au1 138.36(2) 5_656 7_565
Au5 Au1 Au1 138.36(2) 5_656 7_565
Ga9 Au1 Au2 62.64(7) 5_656 2
Ga10 Au1 Au2 53.93(5) . 2
Au5 Au1 Au2 104.39(4) . 2
Ga5 Au1 Au2 117.34(3) 5_656 2
Au5 Au1 Au2 117.34(3) 5_656 2
Au1 Au1 Au2 103.593(19) 7_565 2
Ga9 Au1 Au3 60.41(7) 5_656 5_656
Ga10 Au1 Au3 141.96(7) . 5_656
Au5 Au1 Au3 143.64(4) . 5_656
Ga5 Au1 Au3 57.35(3) 5_656 5_656
Au5 Au1 Au3 57.35(3) 5_656 5_656
Au1 Au1 Au3 102.455(19) 7_565 5_656
Au2 Au1 Au3 110.57(3) 2 5_656
Ga9 Au1 Au1 108.79(6) 5_656 5_656
Ga10 Au1 Au1 112.56(7) . 5_656
Au5 Au1 Au1 58.24(3) . 5_656
Ga5 Au1 Au1 55.74(3) 5_656 5_656
Au5 Au1 Au1 55.74(3) 5_656 5_656
Au1 Au1 Au1 103.04(3) 7_565 5_656
Au2 Au1 Au1 130.70(4) 2 5_656
Au3 Au1 Au1 103.08(3) 5_656 5_656
Ga9 Au1 Ba2 81.88(6) 5_656 6_657
Ga10 Au1 Ba2 74.39(7) . 6_657
Au5 Au1 Ba2 118.93(3) . 6_657
Ga5 Au1 Ba2 122.97(4) 5_656 6_657
Au5 Au1 Ba2 122.97(4) 5_656 6_657
Au1 Au1 Ba2 64.578(16) 7_565 6_657
Au2 Au1 Ba2 68.26(3) 2 6_657
Au3 Au1 Ba2 67.61(3) 5_656 6_657
Au1 Au1 Ba2 160.74(5) 5_656 6_657
Ga9 Au1 Ba1 120.88(7) 5_656 6_656
Ga10 Au1 Ba1 119.84(4) . 6_656
Au5 Au1 Ba1 78.86(4) . 6_656
Ga5 Au1 Ba1 73.45(2) 5_656 6_656
Au5 Au1 Ba1 73.45(2) 5_656 6_656
Au1 Au1 Ba1 64.911(16) 7_565 6_656
Au2 Au1 Ba1 164.68(4) 2 6_656
Au3 Au1 Ba1 64.78(3) 5_656 6_656
Au1 Au1 Ba1 63.91(3) 5_656 6_656
Ba2 Au1 Ba1 96.92(4) 6_657 6_656
Ga10 Au2 Ga7 146.35(8) 2_554 6_556
Ga10 Au2 Au7 146.35(8) 2_554 6_556
Ga7 Au2 Au7 0.00(9) 6_556 6_556
Ga10 Au2 Au7 110.92(8) 2_554 .
Ga7 Au2 Au7 102.11(2) 6_556 .
Au7 Au2 Au7 102.11(2) 6_556 .
Ga10 Au2 Ga9 111.26(7) 2_554 6_556
Ga7 Au2 Ga9 55.71(7) 6_556 6_556
Au7 Au2 Ga9 55.71(7) 6_556 6_556
Au7 Au2 Ga9 116.96(5) . 6_556
Ga10 Au2 Au6 142.94(7) 2_554 .
Ga7 Au2 Au6 58.31(5) 6_556 .
Au7 Au2 Au6 58.31(5) 6_556 .
Au7 Au2 Au6 51.88(5) . .
Ga9 Au2 Au6 105.62(5) 6_556 .
Ga10 Au2 Au2 146.49(5) 2_554 7_565
Ga7 Au2 Au2 59.10(3) 6_556 7_565
Au7 Au2 Au2 59.10(3) 6_556 7_565
Au7 Au2 Au2 59.18(3) . 7_565
Ga9 Au2 Au2 59.57(3) 6_556 7_565
Au6 Au2 Au2 59.795(19) . 7_565
Ga10 Au2 Au1 58.63(6) 2_554 2_554
Ga7 Au2 Au1 101.84(5) 6_556 2_554
Au7 Au2 Au1 101.84(5) 6_556 2_554
Au7 Au2 Au1 134.67(5) . 2_554
Ga9 Au2 Au1 52.65(4) 6_556 2_554
Au6 Au2 Au1 158.21(4) . 2_554
Au2 Au2 Au1 103.593(19) 7_565 2_554
Ga10 Au2 Au4 56.10(7) 2_554 2_554
Ga7 Au2 Au4 157.15(5) 6_556 2_554
Au7 Au2 Au4 157.15(5) 6_556 2_554
Au7 Au2 Au4 55.06(4) . 2_554
Ga9 Au2 Au4 131.58(6) 6_556 2_554
Au6 Au2 Au4 100.90(4) . 2_554
Au2 Au2 Au4 103.649(19) 7_565 2_554
Au1 Au2 Au4 96.68(3) 2_554 2_554
Ga10 Au2 Au4 109.96(6) 2_554 5_556
Ga7 Au2 Au4 54.80(4) 6_556 5_556
Au7 Au2 Au4 54.80(4) 6_556 5_556
Au7 Au2 Au4 102.39(5) . 5_556
Ga9 Au2 Au4 104.62(6) 6_556 5_556
Au6 Au2 Au4 55.50(3) . 5_556
Au2 Au2 Au4 103.524(19) 7_565 5_556
Au1 Au2 Au4 122.86(3) 2_554 5_556
Au4 Au2 Au4 123.77(3) 2_554 5_556
Ga8 Au3 Au5 147.15(7) 5_556 .
Ga8 Au3 Ga9 143.70(8) 5_556 .
Au5 Au3 Ga9 56.70(6) . .
Ga8 Au3 Ga8 113.43(5) 5_556 .
Au5 Au3 Ga8 53.69(7) . .
Ga9 Au3 Ga8 102.58(7) . .
Ga8 Au3 Au6 110.68(7) 5_556 .
Au5 Au3 Au6 101.45(4) . .
Ga9 Au3 Au6 52.34(6) . .
Ga8 Au3 Au6 117.00(4) . .
Ga8 Au3 Au3 146.57(6) 5_556 7_565
Au5 Au3 Au3 58.781(19) . 7_565
Ga9 Au3 Au3 58.98(3) . 7_565
Ga8 Au3 Au3 59.09(3) . 7_565
Au6 Au3 Au3 59.115(19) . 7_565
Ga8 Au3 Au3 62.40(6) 5_556 5_556
Au5 Au3 Au3 98.05(4) . 5_556
Ga9 Au3 Au3 153.29(6) . 5_556
Ga8 Au3 Au3 51.04(5) . 5_556
Au6 Au3 Au3 137.55(5) . 5_556
Au3 Au3 Au3 102.19(3) 7_565 5_556
Ga8 Au3 Au1 110.55(7) 5_556 5_656
Au5 Au3 Au1 57.72(3) . 5_656
Ga9 Au3 Au1 51.14(5) . 5_656
Ga8 Au3 Au1 107.38(7) . 5_656
Au6 Au3 Au1 96.31(4) . 5_656
Au3 Au3 Au1 102.455(19) 7_565 5_656
Au3 Au3 Au1 125.88(4) 5_556 5_656
Ga8 Au3 Au4 56.23(6) 5_556 5_556
Au5 Au3 Au4 156.31(3) . 5_556
Ga9 Au3 Au4 102.01(6) . 5_556
Ga8 Au3 Au4 132.78(7) . 5_556
Au6 Au3 Au4 54.85(3) . 5_556
Au3 Au3 Au4 102.777(19) 7_565 5_556
Au3 Au3 Au4 100.65(4) 5_556 5_556
Au1 Au3 Au4 119.46(3) 5_656 5_556
Ga8 Au3 Ba1 81.88(6) 5_556 6_556
Au5 Au3 Ba1 115.08(3) . 6_556
Ga9 Au3 Ba1 115.05(5) . 6_556
Ga8 Au3 Ba1 71.63(7) . 6_556
Au6 Au3 Ba1 72.69(4) . 6_556
Au3 Au3 Ba1 64.740(17) 7_565 6_556
Au3 Au3 Ba1 64.90(3) 5_556 6_556
Au1 Au3 Ba1 166.05(3) 5_656 6_556
Au4 Au3 Ba1 61.52(3) 5_556 6_556
Ga10 Au4 Ga8 70.83(8) . .
Ga10 Au4 Ga7 111.22(7) . 2
Ga8 Au4 Ga7 157.05(6) . 2
Ga10 Au4 Au7 111.22(7) . 2
Ga8 Au4 Au7 157.05(6) . 2
Ga7 Au4 Au7 0.0 2 2
Ga10 Au4 Ga6 157.96(5) . 5_556
Ga8 Au4 Ga6 108.17(6) . 5_556
Ga7 Au4 Ga6 60.89(5) 2 5_556
Au7 Au4 Ga6 60.89(5) 2 5_556
Ga10 Au4 Au6 157.96(5) . 5_556
Ga8 Au4 Au6 108.17(6) . 5_556
Ga7 Au4 Au6 60.89(5) 2 5_556
Au7 Au4 Au6 60.89(5) 2 5_556
Ga6 Au4 Au6 0.00(7) 5_556 5_556
Ga10 Au4 Au4 57.94(4) . 7_565
Ga8 Au4 Au4 58.63(3) . 7_565
Ga7 Au4 Au4 142.89(4) 2 7_565
Au7 Au4 Au4 142.89(4) 2 7_565
Ga6 Au4 Au4 141.40(3) 5_556 7_565
Au6 Au4 Au4 141.40(3) 5_556 7_565
Ga10 Au4 Au2 52.77(5) . 2
Ga8 Au4 Au2 116.90(7) . 2
Ga7 Au4 Au2 58.69(5) 2 2
Au7 Au4 Au2 58.69(5) 2 2
Ga6 Au4 Au2 113.95(4) 5_556 2
Au6 Au4 Au2 113.95(4) 5_556 2
Au4 Au4 Au2 103.649(19) 7_565 2
Ga10 Au4 Au2 137.11(6) . 5_556
Ga8 Au4 Au2 136.39(7) . 5_556
Ga7 Au4 Au2 58.19(5) 2 5_556
Au7 Au4 Au2 58.19(5) 2 5_556
Ga6 Au4 Au2 59.01(3) 5_556 5_556
Au6 Au4 Au2 59.01(3) 5_556 5_556
Au4 Au4 Au2 103.524(19) 7_565 5_556
Au2 Au4 Au2 105.62(3) 2 5_556
Ga10 Au4 Au3 114.90(6) . 5_556
Ga8 Au4 Au3 50.56(5) . 5_556
Ga7 Au4 Au3 113.14(5) 2 5_556
Au7 Au4 Au3 113.14(5) 2 5_556
Ga6 Au4 Au3 57.99(3) 5_556 5_556
Au6 Au4 Au3 57.99(3) 5_556 5_556
Au4 Au4 Au3 102.777(19) 7_565 5_556
Au2 Au4 Au3 131.61(3) 2 5_556
Au2 Au4 Au3 106.59(3) 5_556 5_556
Ga10 Au4 Ba1 83.03(5) . 2
Ga8 Au4 Ba1 80.81(5) . 2
Ga7 Au4 Ba1 76.87(5) 2 2
Au7 Au4 Ba1 76.87(5) 2 2
Ga6 Au4 Ba1 75.17(4) 5_556 2
Au6 Au4 Ba1 75.17(4) 5_556 2
Au4 Au4 Ba1 129.89(2) 7_565 2
Au2 Au4 Ba1 67.78(3) 2 2
Au2 Au4 Ba1 126.54(3) 5_556 2
Au3 Au4 Ba1 64.11(3) 5_556 2
Ga10 Au4 Ba2 122.20(5) . 6_557
Ga8 Au4 Ba2 71.14(7) . 6_557
Ga7 Au4 Ba2 120.64(6) 2 6_557
Au7 Au4 Ba2 120.64(6) 2 6_557
Ga6 Au4 Ba2 76.01(3) 5_556 6_557
Au6 Au4 Ba2 76.01(3) 5_556 6_557
Au4 Au4 Ba2 65.418(17) 7_565 6_557
Au2 Au4 Ba2 161.75(4) 2 6_557
Au2 Au4 Ba2 65.34(3) 5_556 6_557
Au3 Au4 Ba2 66.51(3) 5_556 6_557
Ba1 Au4 Ba2 130.46(4) 2 6_557
Ga8 Au5 Ga10 73.12(9) . .
Ga8 Au5 Ga9 115.40(9) . .
Ga10 Au5 Ga9 171.48(10) . .
Ga8 Au5 Au1 120.77(6) . 7_565
Ga10 Au5 Au1 59.57(6) . 7_565
Ga9 Au5 Au1 113.52(6) . 7_565
Ga8 Au5 Au1 120.77(6) . .
Ga10 Au5 Au1 59.57(6) . .
Ga9 Au5 Au1 113.52(6) . .
Au1 Au5 Au1 62.57(4) 7_565 .
Ga8 Au5 Au3 63.66(6) . .
Ga10 Au5 Au3 124.80(6) . .
Ga9 Au5 Au3 61.96(6) . .
Au1 Au5 Au3 175.28(5) 7_565 .
Au1 Au5 Au3 117.28(2) . .
Ga8 Au5 Au3 63.66(6) . 7_565
Ga10 Au5 Au3 124.80(6) . 7_565
Ga9 Au5 Au3 61.96(6) . 7_565
Au1 Au5 Au3 117.28(2) 7_565 7_565
Au1 Au5 Au3 175.28(5) . 7_565
Au3 Au5 Au3 62.44(4) . 7_565
Ga8 Au5 Au1 123.01(4) . 5_656
Ga10 Au5 Au1 121.48(4) . 5_656
Ga9 Au5 Au1 54.74(3) . 5_656
Au1 Au5 Au1 111.70(4) 7_565 5_656
Au1 Au5 Au1 66.02(3) . 5_656
Au3 Au5 Au1 64.93(3) . 5_656
Au3 Au5 Au1 110.55(4) 7_565 5_656
Ga8 Au5 Au1 123.01(4) . 3_656
Ga10 Au5 Au1 121.48(4) . 3_656
Ga9 Au5 Au1 54.74(3) . 3_656
Au1 Au5 Au1 66.02(3) 7_565 3_656
Au1 Au5 Au1 111.70(4) . 3_656
Au3 Au5 Au1 110.55(4) . 3_656
Au3 Au5 Au1 64.93(3) 7_565 3_656
Au1 Au5 Au1 96.71(4) 5_656 3_656
Ga8 Au5 Ba1 75.02(3) . 2_565
Ga10 Au5 Ba1 75.81(3) . 2_565
Ga9 Au5 Ba1 105.75(3) . 2_565
Au1 Au5 Ba1 61.15(3) 7_565 2_565
Au1 Au5 Ba1 120.24(4) . 2_565
Au3 Au5 Ba1 120.49(4) . 2_565
Au3 Au5 Ba1 61.52(3) 7_565 2_565
Au1 Au5 Ba1 156.63(4) 5_656 2_565
Au1 Au5 Ba1 59.92(3) 3_656 2_565
Ga8 Au5 Ba1 75.02(3) . 2
Ga10 Au5 Ba1 75.81(3) . 2
Ga9 Au5 Ba1 105.75(3) . 2
Au1 Au5 Ba1 120.24(4) 7_565 2
Au1 Au5 Ba1 61.15(3) . 2
Au3 Au5 Ba1 61.52(3) . 2
Au3 Au5 Ba1 120.49(4) 7_565 2
Au1 Au5 Ba1 59.92(3) 5_656 2
Au1 Au5 Ba1 156.63(4) 3_656 2
Ba1 Au5 Ba1 143.44(5) 2_565 2
Ga8 Au5 Ba1 177.90(7) . 6_656
Ga10 Au5 Ba1 104.78(8) . 6_656
Ga9 Au5 Ba1 66.70(7) . 6_656
Au1 Au5 Ba1 57.57(3) 7_565 6_656
Au1 Au5 Ba1 57.57(3) . 6_656
Au3 Au5 Ba1 118.04(4) . 6_656
Au3 Au5 Ba1 118.04(4) 7_565 6_656
Au1 Au5 Ba1 57.96(3) 5_656 6_656
Au1 Au5 Ba1 57.96(3) 3_656 6_656
Ba1 Au5 Ba1 104.58(3) 2_565 6_656
Ba1 Au5 Ba1 104.58(3) 2 6_656
Au7 Au6 Ga9 63.80(9) . .
Au7 Au6 Au4 121.15(4) . 5_556
Ga9 Au6 Au4 122.77(4) . 5_556
Au7 Au6 Au4 121.15(4) . 3_556
Ga9 Au6 Au4 122.77(4) . 3_556
Au4 Au6 Au4 102.81(6) 5_556 3_556
Au7 Au6 Ga7 112.70(4) . 6_556
Ga9 Au6 Ga7 176.50(9) . 6_556
Au4 Au6 Ga7 58.58(4) 5_556 6_556
Au4 Au6 Ga7 58.58(4) 3_556 6_556
Au7 Au6 Au7 112.70(4) . 6_556
Ga9 Au6 Au7 176.50(9) . 6_556
Au4 Au6 Au7 58.58(4) 5_556 6_556
Au4 Au6 Au7 58.58(4) 3_556 6_556
Ga7 Au6 Au7 0.00(9) 6_556 6_556
Au7 Au6 Au3 117.54(6) . 7_565
Ga9 Au6 Au3 63.60(6) . 7_565
Au4 Au6 Au3 114.47(5) 5_556 7_565
Au4 Au6 Au3 67.16(3) 3_556 7_565
Ga7 Au6 Au3 119.25(6) 6_556 7_565
Au7 Au6 Au3 119.25(6) 6_556 7_565
Au7 Au6 Au3 117.54(6) . .
Ga9 Au6 Au3 63.60(6) . .
Au4 Au6 Au3 67.16(3) 5_556 .
Au4 Au6 Au3 114.47(5) 3_556 .
Ga7 Au6 Au3 119.25(6) 6_556 .
Au7 Au6 Au3 119.25(6) 6_556 .
Au3 Au6 Au3 61.77(4) 7_565 .
Au7 Au6 Au2 62.99(5) . .
Ga9 Au6 Au2 117.34(7) . .
Au4 Au6 Au2 65.50(3) 5_556 .
Au4 Au6 Au2 111.82(5) 3_556 .
Ga7 Au6 Au2 59.80(4) 6_556 .
Au7 Au6 Au2 59.80(4) 6_556 .
Au3 Au6 Au2 178.97(5) 7_565 .
Au3 Au6 Au2 118.90(2) . .
Au7 Au6 Au2 62.99(5) . 7_565
Ga9 Au6 Au2 117.34(7) . 7_565
Au4 Au6 Au2 111.82(5) 5_556 7_565
Au4 Au6 Au2 65.50(3) 3_556 7_565
Ga7 Au6 Au2 59.80(4) 6_556 7_565
Au7 Au6 Au2 59.80(4) 6_556 7_565
Au3 Au6 Au2 118.90(2) 7_565 7_565
Au3 Au6 Au2 178.97(5) . 7_565
Au2 Au6 Au2 60.41(4) . 7_565
Au7 Au6 Ba1 177.94(7) . 6_556
Ga9 Au6 Ba1 114.14(8) . 6_556
Au4 Au6 Ba1 59.71(3) 5_556 6_556
Au4 Au6 Ba1 59.71(3) 3_556 6_556
Ga7 Au6 Ba1 69.36(6) 6_556 6_556
Au7 Au6 Ba1 69.36(6) 6_556 6_556
Au3 Au6 Ba1 60.79(3) 7_565 6_556
Au3 Au6 Ba1 60.79(3) . 6_556
Au2 Au6 Ba1 118.70(5) . 6_556
Au2 Au6 Ba1 118.70(5) 7_565 6_556
Au6 Au7 Ga9 58.66(9) . .
Au6 Au7 Au4 121.96(5) . 2_554
Ga9 Au7 Au4 121.51(5) . 2_554
Au6 Au7 Au4 121.96(5) . 8_665
Ga9 Au7 Au4 121.51(5) . 8_665
Au4 Au7 Au4 105.77(8) 2_554 8_665
Au6 Au7 Ga6 173.29(10) . 6_656
Ga9 Au7 Ga6 114.63(10) . 6_656
Au4 Au7 Ga6 60.54(5) 2_554 6_656
Au4 Au7 Ga6 60.54(5) 8_665 6_656
Au6 Au7 Au6 173.29(10) . 6_656
Ga9 Au7 Au6 114.63(10) . 6_656
Au4 Au7 Au6 60.54(5) 2_554 6_656
Au4 Au7 Au6 60.54(5) 8_665 6_656
Ga6 Au7 Au6 0.00(4) 6_656 6_656
Au6 Au7 Au2 112.58(7) . 4
Ga9 Au7 Au2 62.89(7) . 4
Au4 Au7 Au2 115.37(8) 2_554 4
Au4 Au7 Au2 67.01(4) 8_665 4
Ga6 Au7 Au2 61.90(5) 6_656 4
Au6 Au7 Au2 61.90(5) 6_656 4
Au6 Au7 Au2 112.58(7) . 6_656
Ga9 Au7 Au2 62.89(7) . 6_656
Au4 Au7 Au2 67.01(4) 2_554 6_656
Au4 Au7 Au2 115.37(8) 8_665 6_656
Ga6 Au7 Au2 61.90(5) 6_656 6_656
Au6 Au7 Au2 61.90(5) 6_656 6_656
Au2 Au7 Au2 61.79(5) 4 6_656
Au6 Au7 Au2 65.13(6) . .
Ga9 Au7 Au2 114.89(9) . .
Au4 Au7 Au2 66.24(4) 2_554 .
Au4 Au7 Au2 114.47(7) 8_665 .
Ga6 Au7 Au2 120.34(7) 6_656 .
Au6 Au7 Au2 120.34(7) 6_656 .
Au2 Au7 Au2 177.65(9) 4 .
Au2 Au7 Au2 118.23(3) 6_656 .
Au6 Au7 Au2 65.13(6) . 7_565
Ga9 Au7 Au2 114.89(9) . 7_565
Au4 Au7 Au2 114.47(7) 2_554 7_565
Au4 Au7 Au2 66.24(4) 8_665 7_565
Ga6 Au7 Au2 120.34(7) 6_656 7_565
Au6 Au7 Au2 120.34(7) 6_656 7_565
Au2 Au7 Au2 118.23(3) 4 7_565
Au2 Au7 Au2 177.65(9) 6_656 7_565
Au2 Au7 Au2 61.64(6) . 7_565
Au6 Au7 Ba1 118.97(8) . .
Ga9 Au7 Ba1 177.63(11) . .
Au4 Au7 Ba1 59.35(4) 2_554 .
Au4 Au7 Ba1 59.35(4) 8_665 .
Ga6 Au7 Ba1 67.75(6) 6_656 .
Au6 Au7 Ba1 67.75(6) 6_656 .
Au2 Au7 Ba1 119.04(7) 4 .
Au2 Au7 Ba1 119.04(7) 6_656 .
Au2 Au7 Ba1 63.16(5) . .
Au2 Au7 Ba1 63.16(5) 7_565 .
Au3 Ga8 Au3 113.13(12) 5_556 3_556
Au3 Ga8 Au5 118.93(6) 5_556 .
Au3 Ga8 Au5 118.93(7) 3_556 .
Au3 Ga8 Au4 125.46(10) 5_556 7_565
Au3 Ga8 Au4 73.21(5) 3_556 7_565
Au5 Ga8 Au4 99.02(9) . 7_565
Au3 Ga8 Au4 73.21(5) 5_556 .
Au3 Ga8 Au4 125.46(10) 3_556 .
Au5 Ga8 Au4 99.02(9) . .
Au4 Ga8 Au4 62.75(7) 7_565 .
Au3 Ga8 Au3 66.57(5) 5_556 .
Au3 Ga8 Au3 117.37(10) 3_556 .
Au5 Ga8 Au3 62.65(6) . .
Au4 Ga8 Au3 161.37(13) 7_565 .
Au4 Ga8 Au3 114.38(4) . .
Au3 Ga8 Au3 117.37(10) 5_556 7_565
Au3 Ga8 Au3 66.57(5) 3_556 7_565
Au5 Ga8 Au3 62.65(6) . 7_565
Au4 Ga8 Au3 114.38(4) 7_565 7_565
Au4 Ga8 Au3 161.37(13) . 7_565
Au3 Ga8 Au3 61.82(6) . 7_565
Au3 Ga8 Ba2 69.16(7) 5_556 6_557
Au3 Ga8 Ba2 69.16(7) 3_556 6_557
Au5 Ga8 Ba2 158.84(11) . 6_557
Au4 Ga8 Ba2 63.31(6) 7_565 6_557
Au4 Ga8 Ba2 63.31(6) . 6_557
Au3 Ga8 Ba2 133.63(8) . 6_557
Au3 Ga8 Ba2 133.63(8) 7_565 6_557
Au3 Ga8 Ba1 64.10(6) 5_556 6_556
Au3 Ga8 Ba1 64.10(6) 3_556 6_556
Au5 Ga8 Ba1 113.82(9) . 6_556
Au4 Ga8 Ba1 134.78(8) 7_565 6_556
Au4 Ga8 Ba1 134.78(8) . 6_556
Au3 Ga8 Ba1 61.49(6) . 6_556
Au3 Ga8 Ba1 61.49(6) 7_565 6_556
Ba2 Ga8 Ba1 87.34(8) 6_557 6_556
Au6 Ga9 Au1 120.56(7) . 3_656
Au6 Ga9 Au1 120.56(7) . 5_656
Au1 Ga9 Au1 112.84(11) 3_656 5_656
Au6 Ga9 Au7 57.54(8) . .
Au1 Ga9 Au7 117.17(7) 3_656 .
Au1 Ga9 Au7 117.17(7) 5_656 .
Au6 Ga9 Au5 115.28(11) . .
Au1 Ga9 Au5 65.55(6) 3_656 .
Au1 Ga9 Au5 65.55(6) 5_656 .
Au7 Ga9 Au5 172.82(14) . .
Au6 Ga9 Au3 64.06(7) . 7_565
Au1 Ga9 Au3 68.45(5) 3_656 7_565
Au1 Ga9 Au3 119.43(10) 5_656 7_565
Au7 Ga9 Au3 112.77(10) . 7_565
Au5 Ga9 Au3 61.34(6) . 7_565
Au6 Ga9 Au3 64.06(7) . .
Au1 Ga9 Au3 119.43(10) 3_656 .
Au1 Ga9 Au3 68.45(5) 5_656 .
Au7 Ga9 Au3 112.77(10) . .
Au5 Ga9 Au3 61.34(6) . .
Au3 Ga9 Au3 62.04(7) 7_565 .
Au6 Ga9 Au2 110.38(9) . 4
Au1 Ga9 Au2 64.71(5) 3_656 4
Au1 Ga9 Au2 114.62(11) 5_656 4
Au7 Ga9 Au2 61.40(7) . 4
Au5 Ga9 Au2 124.38(9) . 4
Au3 Ga9 Au2 118.21(2) 7_565 4
Au3 Ga9 Au2 174.06(11) . 4
Au6 Ga9 Au2 110.38(9) . 6_656
Au1 Ga9 Au2 114.62(11) 3_656 6_656
Au1 Ga9 Au2 64.71(5) 5_656 6_656
Au7 Ga9 Au2 61.40(7) . 6_656
Au5 Ga9 Au2 124.38(9) . 6_656
Au3 Ga9 Au2 174.06(11) 7_565 6_656
Au3 Ga9 Au2 118.21(2) . 6_656
Au2 Ga9 Au2 60.86(7) 4 6_656
Au2 Ga10 Au2 112.98(11) 8_666 2
Au2 Ga10 Au5 119.97(6) 8_666 .
Au2 Ga10 Au5 119.97(6) 2 .
Au2 Ga10 Au4 71.13(5) 8_666 7_565
Au2 Ga10 Au4 124.18(10) 2 7_565
Au5 Ga10 Au4 98.82(9) . 7_565
Au2 Ga10 Au4 124.18(10) 8_666 .
Au2 Ga10 Au4 71.13(5) 2 .
Au5 Ga10 Au4 98.82(9) . .
Au4 Ga10 Au4 64.12(7) 7_565 .
Au2 Ga10 Au1 120.58(11) 8_666 .
Au2 Ga10 Au1 67.44(5) 2 .
Au5 Ga10 Au1 62.69(6) . .
Au4 Ga10 Au1 161.02(12) 7_565 .
Au4 Ga10 Au1 112.18(4) . .
Au2 Ga10 Au1 67.44(5) 8_666 7_565
Au2 Ga10 Au1 120.58(11) 2 7_565
Au5 Ga10 Au1 62.69(6) . 7_565
Au4 Ga10 Au1 112.18(4) 7_565 7_565
Au4 Ga10 Au1 161.02(12) . 7_565
Au1 Ga10 Au1 64.71(7) . 7_565
Au2 Ga10 Ba2 67.27(6) 8_666 .
Au2 Ga10 Ba2 67.27(6) 2 .
Au5 Ga10 Ba2 159.61(12) . .
Au4 Ga10 Ba2 64.28(6) 7_565 .
Au4 Ga10 Ba2 64.28(6) . .
Au1 Ga10 Ba2 132.62(8) . .
Au1 Ga10 Ba2 132.62(8) 7_565 .
Au2 Ga10 Ba2 66.06(7) 8_666 6_657
Au2 Ga10 Ba2 66.06(7) 2 6_657
Au5 Ga10 Ba2 112.12(9) . 6_657
Au4 Ga10 Ba2 135.60(7) 7_565 6_657
Au4 Ga10 Ba2 135.60(7) . 6_657
Au1 Ga10 Ba2 61.03(6) . 6_657
Au1 Ga10 Ba2 61.03(6) 7_565 6_657
Ba2 Ga10 Ba2 88.26(7) . 6_657

loop_
_geom_bond_atom_site_label_1
_geom_bond_atom_site_label_2
_geom_bond_distance
_geom_bond_site_symmetry_2
Ba1 Au4 3.3931(13) 8_665
Ba1 Au4 3.3931(13) 2_554
Ba1 Au1 3.4174(15) 6_556
Ba1 Au1 3.4174(15) 4_455
Ba1 Au1 3.4528(16) 2_554
Ba1 Au1 3.4528(16) 8_665
Ba1 Au3 3.4728(17) 4
Ba1 Au3 3.4728(17) 6_656
Ba1 Au3 3.4903(14) 2_554
Ba1 Au3 3.4903(14) 8_665
Ba1 Au2 3.6025(16) 7_565
Ba1 Au2 3.6025(16) .
Ba2 Au1 3.3755(15) 4_456
Ba2 Au1 3.3755(15) 6_557
Ba2 Au4 3.4099(17) 4_556
Ba2 Au4 3.4099(17) 6_657
Ba2 Au4 3.4187(15) .
Ba2 Au4 3.4187(15) 7_565
Ba2 Au2 3.5115(14) 2
Ba2 Au2 3.5115(14) 8_666
Ba2 Au2 3.5565(16) 5_556
Ba2 Au2 3.5565(16) 3_556
Ba2 Ga10 3.587(3) .
Ba2 Au3 3.5978(14) 8_666
Au1 Ga9 2.5751(17) 5_656
Au1 Ga10 2.708(2) .
Au1 Au5 2.7905(12) .
Au1 Ga5 2.8709(10) 5_656
Au1 Au5 2.8709(10) 5_656
Au1 Au1 2.8981(14) 7_565
Au1 Au2 2.9287(9) 2
Au1 Au3 3.0759(11) 5_656
Au1 Au1 3.0850(13) 5_656
Au1 Ba2 3.3755(15) 6_657
Au1 Ba1 3.4174(15) 6_656
Au2 Ga10 2.5634(17) 2_554
Au2 Ga7 2.838(2) 6_556
Au2 Au7 2.838(2) 6_556
Au2 Au7 2.844(2) .
Au2 Ga9 2.877(3) 6_556
Au2 Au6 2.8961(12) .
Au2 Au2 2.9141(15) 7_565
Au2 Au1 2.9287(9) 2_554
Au2 Au4 3.0465(12) 2_554
Au2 Au4 3.0741(10) 5_556
Au3 Ga8 2.5313(19) 5_556
Au3 Au5 2.8592(12) .
Au3 Ga9 2.876(3) .
Au3 Ga8 2.885(2) .
Au3 Au6 2.8870(12) .
Au3 Au3 2.9639(15) 7_565
Au3 Au3 2.9870(14) 5_556
Au3 Au1 3.0759(11) 5_656
Au3 Au4 3.1379(10) 5_556
Au3 Ba1 3.4728(17) 6_556
Au4 Ga10 2.672(3) .
Au4 Ga8 2.725(2) .
Au4 Ga7 2.7286(15) 2
Au4 Au7 2.7286(15) 2
Au4 Ga6 2.7841(12) 5_556
Au4 Au6 2.7841(12) 5_556
Au4 Au4 2.8370(14) 7_565
Au4 Au2 3.0465(12) 2
Au4 Au2 3.0741(10) 5_556
Au4 Au3 3.1379(10) 5_556
Au4 Ba1 3.3931(13) 2
Au4 Ba2 3.4099(17) 6_557
Au5 Ga8 2.594(3) .
Au5 Ga10 2.656(3) .
Au5 Ga9 2.723(3) .
Au5 Au1 2.7905(12) 7_565
Au5 Au3 2.8592(12) 7_565
Au5 Au1 2.8709(10) 5_656
Au5 Au1 2.8709(10) 3_656
Au5 Ba1 3.7854(6) 2_565
Au5 Ba1 3.7854(6) 2
Au5 Ba1 3.973(2) 6_656
Au6 Au7 2.511(3) .
Au6 Ga9 2.542(3) .
Au6 Au4 2.7841(12) 5_556
Au6 Au4 2.7841(12) 3_556
Au6 Ga7 2.794(3) 6_556
Au6 Au7 2.794(3) 6_556
Au6 Au3 2.8870(12) 7_565
Au6 Au2 2.8961(12) 7_565
Au6 Ba1 3.799(2) 6_556
Au7 Ga9 2.670(3) .
Au7 Au4 2.7286(15) 2_554
Au7 Au4 2.7286(15) 8_665
Au7 Ga6 2.794(3) 6_656
Au7 Au6 2.794(3) 6_656
Au7 Au2 2.838(2) 4
Au7 Au2 2.838(2) 6_656
Au7 Au2 2.844(2) 7_565
Ga8 Au3 2.5313(19) 5_556
Ga8 Au3 2.5313(19) 3_556
Ga8 Au4 2.725(2) 7_565
Ga8 Au3 2.885(2) 7_565
Ga8 Ba2 3.611(3) 6_557
Ga8 Ba1 3.751(3) 6_556
Ga9 Au1 2.5751(17) 3_656
Ga9 Au1 2.5751(17) 5_656
Ga9 Au3 2.876(3) 7_565
Ga9 Au2 2.877(3) 4
Ga9 Au2 2.877(3) 6_656
Ga10 Au2 2.5634(17) 8_666
Ga10 Au2 2.5634(17) 2
Ga10 Au4 2.672(3) 7_565
Ga10 Au1 2.708(2) 7_565
Ga10 Ba2 3.716(3) 6_657
